data_4021175
loop_
_publ_author_name
'Yuka Kobayashi'
'Toshie Kurasawa'
'Kazushi Kinbara'
'Kazuhiko Saigo'

_publ_section_title
;
 Rational Design of CH/\p Interaction Sites
 in a Basic Resolving Agent
;
_journal_name_full 'Journal of Organic Chemistry'
_journal_page_first 7436
_journal_page_last 7441
_journal_paper_doi 10.1021/jo049154d
_journal_volume 69
_journal_year 2004
_chemical_absolute_configuration rm
_chemical_formula_moiety 'C23 H25 N O3 '
_chemical_formula_sum 'C23 H25 N O3'
_chemical_formula_weight 363.46
_chemical_name_common
;
(1R,2S)-1-aminobenz[f]indan-2-ol, (S)-2-(3-methylphenyl)propionic acid
;
_space_group_IT_number 4
_symmetry_cell_setting monoclinic
_symmetry_space_group_name_Hall 'P 2yb'
_symmetry_space_group_name_H-M 'P 1 21 1'
_cell_angle_alpha 90
_cell_angle_beta 98.248(9)
_cell_angle_gamma 90
_cell_formula_units_Z 2
_cell_length_a 12.112(8)
_cell_length_b 6.291(4)
_cell_length_c 13.038(9)
_cell_measurement_temperature 123
_cell_volume 983.1(12)
_exptl_crystal_density_diffrn 1.228
_cod_original_sg_symbol_H-M 'P 21'
_cod_original_formula_sum 'C23 H25 N O3 '
_cod_database_code 4021175

loop_
_symmetry_equiv_pos_site_id
_symmetry_equiv_pos_as_xyz
1 +X,+Y,+Z
2 -X,1/2+Y,-Z

loop_
_atom_site_label
_atom_site_type_symbol
_atom_site_fract_x
_atom_site_fract_y
_atom_site_fract_z
_atom_site_U_iso_or_equiv
_atom_site_adp_type
_atom_site_occupancy
_atom_site_symmetry_multiplicity
_atom_site_calc_flag
_atom_site_refinement_flags
_atom_site_disorder_assembly
_atom_site_disorder_group
O(1) O 0.2248(3) -0.0243(5) 0.8051(2) 0.0243(10) Uani 1.00 1 d . . .
O(2) O 0.2961(3) 0.2649(4) 0.8911(2) 0.0220(9) Uani 1.00 1 d . . .
O(3) O 0.5707(3) 0.5284(5) 0.9783(2) 0.0209(9) Uani 1.00 1 d . . .
N(4) N 0.3689(3) 0.6807(5) 0.8899(3) 0.0178(10) Uani 1.00 1 d . . .
C(5) C 0.0035(4) 0.2591(8) 0.8510(3) 0.023(1) Uani 1.00 1 d . . .
C(6) C 0.4612(4) 0.7080(7) 0.8275(3) 0.0164(13) Uani 1.00 1 d . . .
C(7) C 0.4762(4) 0.4227(7) 0.7072(4) 0.0172(13) Uani 1.00 1 d . . .
C(8) C 0.0590(4) 0.3952(7) 0.7919(4) 0.021(1) Uani 1.00 1 d . . .
C(9) C 0.3358(4) 0.6102(7) 0.5419(4) 0.021(1) Uani 1.00 1 d . . .
C(10) C 0.3847(4) 0.4085(7) 0.5304(4) 0.024(2) Uani 1.00 1 d . . .
C(11) C 0.3599(4) 0.7191(7) 0.6385(3) 0.0182(13) Uani 1.00 1 d . . .
C(12) C 0.5630(4) 0.5675(7) 0.8704(3) 0.0185(13) Uani 1.00 1 d . . .
C(13) C 0.3612(4) 0.3020(8) 0.4335(4) 0.033(2) Uani 1.00 1 d . . .
C(14) C 0.2329(4) 0.1748(7) 0.8179(4) 0.018(1) Uani 1.00 1 d . . .
C(15) C 0.5470(4) 0.3598(7) 0.8078(4) 0.023(1) Uani 1.00 1 d . . .
C(16) C 0.1572(4) 0.3154(7) 0.7418(4) 0.023(1) Uani 1.00 1 d . . .
C(17) C -0.0882(4) 0.3244(7) 0.8970(4) 0.029(2) Uani 1.00 1 d . . .
C(18) C 0.0212(4) 0.6030(7) 0.7777(4) 0.033(2) Uani 1.00 1 d . . .
C(19) C 0.2639(4) 0.6981(8) 0.4575(4) 0.030(2) Uani 1.00 1 d . . .
C(20) C 0.4554(4) 0.3178(7) 0.6148(4) 0.021(1) Uani 1.00 1 d . . .
C(21) C -0.1219(4) 0.5337(8) 0.8832(4) 0.038(2) Uani 1.00 1 d . . .
C(22) C 0.4281(4) 0.6249(6) 0.7184(3) 0.0160(13) Uani 1.00 1 d . . .
C(23) C 0.1178(4) 0.2098(8) 0.6374(4) 0.040(2) Uani 1.00 1 d . . .
C(24) C 0.2930(5) 0.3924(9) 0.3538(4) 0.042(2) Uani 1.00 1 d . . .
C(25) C 0.2421(4) 0.5919(9) 0.3654(4) 0.038(2) Uani 1.00 1 d . . .
C(26) C -0.1492(4) 0.1767(8) 0.9600(4) 0.040(2) Uani 1.00 1 d . . .
C(27) C -0.0691(5) 0.6725(9) 0.8240(4) 0.042(2) Uani 1.00 1 d . . .
H(1) H 0.3214 0.5682 0.8623 0.022 Uiso 1.00 1 c R . .
H(2) H 0.3273 0.8091 0.8879 0.022 Uiso 1.00 1 c R . .
H(3) H 0.3989 0.6490 0.9596 0.022 Uiso 1.00 1 c R . .
H(4) H 0.0275 0.1157 0.8598 0.027 Uiso 1.00 1 c R . .
H(5) H 0.4825 0.8532 0.8256 0.019 Uiso 1.00 1 c R . .
H(6) H 0.3291 0.8555 0.6476 0.023 Uiso 1.00 1 c R . .
H(7) H 0.6294 0.6354 0.8568 0.022 Uiso 1.00 1 c R . .
H(8) H 0.3937 0.1673 0.4243 0.039 Uiso 1.00 1 c R . .
H(9) H 0.5103 0.2573 0.8444 0.028 Uiso 1.00 1 c R . .
H(10) H 0.6167 0.3047 0.7948 0.028 Uiso 1.00 1 c R . .
H(11) H 0.1995 0.4371 0.7286 0.027 Uiso 1.00 1 c R . .
H(12) H 0.0571 0.6979 0.7363 0.039 Uiso 1.00 1 c R . .
H(13) H 0.2326 0.8347 0.4651 0.035 Uiso 1.00 1 c R . .
H(14) H 0.4870 0.1814 0.6075 0.025 Uiso 1.00 1 c R . .
H(15) H -0.1828 0.5828 0.9152 0.045 Uiso 1.00 1 c R . .
H(16) H 0.1082 0.0619 0.6480 0.047 Uiso 1.00 1 c R . .
H(17) H 0.1724 0.2303 0.5927 0.047 Uiso 1.00 1 c R . .
H(18) H 0.0490 0.2700 0.6067 0.047 Uiso 1.00 1 c R . .
H(19) H 0.2772 0.3217 0.2889 0.050 Uiso 1.00 1 c R . .
H(20) H 0.1927 0.6524 0.3098 0.045 Uiso 1.00 1 c R . .
H(21) H -0.2080 0.1061 0.9171 0.049 Uiso 1.00 1 c R . .
H(22) H -0.1792 0.2565 1.0114 0.049 Uiso 1.00 1 c R . .
H(23) H -0.0980 0.0746 0.9926 0.050 Uiso 1.00 1 c R . .
H(24) H -0.0945 0.8151 0.8145 0.048 Uiso 1.00 1 c R . .

loop_
_atom_site_aniso_label
_atom_site_aniso_U_11
_atom_site_aniso_U_22
_atom_site_aniso_U_33
_atom_site_aniso_U_12
_atom_site_aniso_U_13
_atom_site_aniso_U_23
O(1) 0.026(2) 0.015(2) 0.031(2) 0.003(1) -0.003(2) 0.001(2)
O(2) 0.024(2) 0.018(2) 0.021(2) -0.002(1) -0.004(2) 0.003(2)
O(3) 0.026(2) 0.029(2) 0.008(2) -0.003(2) 0.002(1) 0.003(2)
N(4) 0.018(2) 0.022(2) 0.013(2) -0.003(2) 0.002(2) -0.002(2)
C(5) 0.020(3) 0.030(3) 0.016(3) 0.007(2) -0.004(2) -0.000(2)
C(6) 0.018(3) 0.015(3) 0.015(3) 0.002(2) -0.001(2) -0.001(2)
C(7) 0.017(3) 0.021(3) 0.013(3) 0.002(2) 0.002(2) 0.003(2)
C(8) 0.017(3) 0.024(3) 0.020(3) 0.001(2) -0.003(2) 0.000(2)
C(9) 0.015(3) 0.034(3) 0.015(3) 0.001(2) 0.004(2) -0.001(2)
C(10) 0.020(3) 0.034(3) 0.018(3) 0.001(3) 0.004(2) -0.004(2)
C(11) 0.026(3) 0.017(3) 0.014(3) -0.000(2) 0.010(2) 0.004(2)
C(12) 0.017(3) 0.027(3) 0.011(2) 0.000(2) 0.001(2) -0.000(2)
C(13) 0.023(3) 0.049(4) 0.026(3) -0.003(3) 0.003(2) -0.009(3)
C(14) 0.016(3) 0.025(3) 0.014(3) 0.001(2) 0.004(2) 0.007(2)
C(15) 0.024(3) 0.029(3) 0.017(3) 0.010(2) 0.006(2) -0.001(2)
C(16) 0.021(3) 0.026(3) 0.021(3) -0.005(2) -0.001(2) 0.005(2)
C(17) 0.019(3) 0.040(4) 0.025(3) 0.006(2) -0.009(2) -0.004(3)
C(18) 0.025(3) 0.029(4) 0.044(4) 0.007(3) -0.008(3) 0.010(3)
C(19) 0.024(3) 0.043(3) 0.020(3) 0.001(3) -0.003(2) -0.001(3)
C(20) 0.024(3) 0.022(3) 0.018(3) -0.001(2) 0.008(2) -0.001(2)
C(21) 0.018(3) 0.044(4) 0.052(4) 0.007(3) 0.001(3) -0.017(3)
C(22) 0.019(3) 0.015(3) 0.014(3) -0.005(2) 0.003(2) -0.000(2)
C(23) 0.037(4) 0.053(4) 0.027(3) -0.007(3) -0.003(3) 0.001(3)
C(24) 0.029(3) 0.074(4) 0.022(3) -0.006(3) -0.001(3) -0.018(3)
C(25) 0.027(3) 0.070(4) 0.015(3) 0.004(3) -0.006(2) -0.002(3)
C(26) 0.026(3) 0.056(3) 0.041(4) 0.002(3) 0.019(3) -0.004(3)
C(27) 0.029(3) 0.031(3) 0.060(4) 0.012(3) -0.018(3) -0.009(3)

loop_
_geom_bond_atom_site_label_1
_geom_bond_atom_site_label_2
_geom_bond_distance
_geom_bond_publ_flag
_geom_bond_site_symmetry_1
_geom_bond_site_symmetry_2
O(1) C(14) 1.265(5) ? . .
O(2) C(14) 1.269(5) ? . .
O(3) C(12) 1.418(5) ? . .
N(4) C(6) 1.484(6) ? . .
C(5) C(8) 1.388(7) ? . .
C(5) C(17) 1.398(7) ? . .
C(6) C(12) 1.555(6) ? . .
C(6) C(22) 1.515(6) ? . .
C(7) C(15) 1.513(6) ? . .
C(7) C(20) 1.365(6) ? . .
C(7) C(22) 1.415(6) ? . .
C(8) C(16) 1.523(7) ? . .
C(8) C(18) 1.388(6) ? . .
C(9) C(10) 1.417(6) ? . .
C(9) C(11) 1.427(6) ? . .
C(9) C(19) 1.414(6) ? . .
C(10) C(13) 1.423(7) ? . .
C(10) C(20) 1.413(6) ? . .
C(11) C(22) 1.368(6) ? . .
C(12) C(15) 1.538(6) ? . .
C(13) C(24) 1.356(7) ? . .
C(14) C(16) 1.532(6) ? . .
C(16) C(23) 1.528(7) ? . .
C(17) C(21) 1.382(7) ? . .
C(17) C(26) 1.503(8) ? . .
C(18) C(27) 1.394(8) ? . .
C(19) C(25) 1.367(7) ? . .
C(21) C(27) 1.382(8) ? . .
C(24) C(25) 1.416(8) ? . .
N(4) H(1) 0.9500 ? . .
N(4) H(2) 0.9500 ? . .
N(4) H(3) 0.9499 ? . .
C(5) H(4) 0.9500 ? . .
C(6) H(5) 0.9500 ? . .
C(11) H(6) 0.9500 ? . .
C(12) H(7) 0.9500 ? . .
C(13) H(8) 0.9500 ? . .
C(15) H(9) 0.9501 ? . .
C(15) H(10) 0.9500 ? . .
C(16) H(11) 0.9500 ? . .
C(18) H(12) 0.9500 ? . .
C(19) H(13) 0.9500 ? . .
C(20) H(14) 0.9500 ? . .
C(21) H(15) 0.9500 ? . .
C(23) H(16) 0.9500 ? . .
C(23) H(17) 0.9500 ? . .
C(23) H(18) 0.9500 ? . .
C(24) H(19) 0.9500 ? . .
C(25) H(20) 0.9500 ? . .
C(26) H(21) 0.9500 ? . .
C(26) H(22) 0.9500 ? . .
C(26) H(23) 0.9500 ? . .
C(27) H(24) 0.9500 ? . .
H(16) C(23) 0.9500 ? . .

loop_
_cod_related_entry_id
_cod_related_entry_database
_cod_related_entry_code
1 ChemSpider 9914705
